data_7053559
loop_
_publ_author_name
'Bates, Joshua I.'
'Patrick, Brian O.'
'Gates, Derek P.'

_publ_section_title
;
 A Lewis acid-mediated synthesis of P-alkyl-substituted phosphaalkenes
;
_journal_issue 8
_journal_name_full 'New Journal of Chemistry'
_journal_page_first 1660
_journal_paper_doi 10.1039/c0nj00188k
_journal_volume 34
_journal_year 2010
_chemical_formula_sum 'C15 H25 Cl3 Ga P'
_chemical_formula_weight 412.39
_chemical_name_systematic
;
?
;
_space_group_IT_number 14
_symmetry_cell_setting monoclinic
_symmetry_space_group_name_Hall '-P 2ybc'
_symmetry_space_group_name_H-M 'P 1 21/c 1'
_atom_sites_solution_hydrogens geom
_atom_sites_solution_primary direct
_atom_sites_solution_secondary difmap
_audit_creation_method SHELXL-97
_cell_angle_alpha 90.00
_cell_angle_beta 107.238(5)
_cell_angle_gamma 90.00
_cell_formula_units_Z 4
_cell_length_a 10.5923(11)
_cell_length_b 15.9466(17)
_cell_length_c 11.3326(13)
_cell_measurement_reflns_used 7795
_cell_measurement_temperature 100(2)
_cell_measurement_theta_max 28.2
_cell_measurement_theta_min 2.0
_cell_volume 1828.2(3)
_computing_structure_refinement 'SHELXL-97 (Sheldrick, 1997)'
_diffrn_ambient_temperature 100(2)
_diffrn_measured_fraction_theta_full 0.980
_diffrn_measured_fraction_theta_max 0.980
_diffrn_measurement_device_type 'Bruker X8 APEX 2'
_diffrn_measurement_method 'area detector'
_diffrn_radiation_monochromator graphite
_diffrn_radiation_source 'fine-focus sealed tube'
_diffrn_radiation_type MoK\a
_diffrn_radiation_wavelength 0.71073
_diffrn_reflns_av_R_equivalents 0.0880
_diffrn_reflns_av_sigmaI/netI 0.0650
_diffrn_reflns_limit_h_max 13
_diffrn_reflns_limit_h_min -14
_diffrn_reflns_limit_k_max 21
_diffrn_reflns_limit_k_min 0
_diffrn_reflns_limit_l_max 14
_diffrn_reflns_limit_l_min 0
_diffrn_reflns_number 39679
_diffrn_reflns_theta_full 28.20
_diffrn_reflns_theta_max 28.20
_diffrn_reflns_theta_min 2.01
_exptl_absorpt_coefficient_mu 2.020
_exptl_absorpt_correction_T_max 0.545
_exptl_absorpt_correction_T_min 0.278
_exptl_absorpt_correction_type multi-scan
_exptl_absorpt_process_details 'twinabs 2008/2'
_exptl_crystal_colour colorless
_exptl_crystal_density_diffrn 1.498
_exptl_crystal_density_method 'not measured'
_exptl_crystal_description prism
_exptl_crystal_F_000 848
_exptl_crystal_size_max 1.0
_exptl_crystal_size_mid 0.5
_exptl_crystal_size_min 0.3
_refine_diff_density_max 0.908
_refine_diff_density_min -0.596
_refine_diff_density_rms 0.112
_refine_ls_extinction_method none
_refine_ls_goodness_of_fit_ref 1.077
_refine_ls_hydrogen_treatment constr
_refine_ls_matrix_type full
_refine_ls_number_parameters 185
_refine_ls_number_reflns 7795
_refine_ls_number_restraints 0
_refine_ls_restrained_S_all 1.077
_refine_ls_R_factor_all 0.0972
_refine_ls_R_factor_gt 0.0572
_refine_ls_shift/su_max 0.000
_refine_ls_shift/su_mean 0.000
_refine_ls_structure_factor_coef Fsqd
_refine_ls_weighting_details 'calc w=1/[\s^2^(Fo^2^)+(0.0386P)^2^+4.0242P] where P=(Fo^2^+2Fc^2^)/3'
_refine_ls_weighting_scheme calc
_refine_ls_wR_factor_gt 0.1166
_refine_ls_wR_factor_ref 0.1350
_reflns_number_gt 5496
_reflns_number_total 7795
_reflns_threshold_expression >2sigma(I)
_cod_data_source_file c0nj00188k.txt
_cod_data_source_block dg136
_cod_original_sg_symbol_H-M P21/c
_cod_database_code 7053559

loop_
_symmetry_equiv_pos_as_xyz
'x, y, z'
'-x, y+1/2, -z+1/2'
'-x, -y, -z'
'x, -y-1/2, z-1/2'

loop_
_atom_site_label
_atom_site_type_symbol
_atom_site_fract_x
_atom_site_fract_y
_atom_site_fract_z
_atom_site_U_iso_or_equiv
_atom_site_adp_type
_atom_site_occupancy
_atom_site_symmetry_multiplicity
_atom_site_calc_flag
_atom_site_refinement_flags
C1 C 0.6288(4) 0.0707(2) 0.8114(4) 0.0273(8) Uani 1 1 d .
H1 H 0.5679 0.0260 0.8047 0.033 Uiso 1 1 calc R
C2 C 0.7701(4) 0.0474(2) 0.8751(4) 0.0255(8) Uani 1 1 d .
C3 C 0.8129(5) -0.0143(3) 0.7906(5) 0.0482(12) Uani 1 1 d .
H3A H 0.7535 -0.0628 0.7742 0.072 Uiso 1 1 calc R
H3B H 0.9036 -0.0329 0.8311 0.072 Uiso 1 1 calc R
H3C H 0.8091 0.0136 0.7125 0.072 Uiso 1 1 calc R
C4 C 0.7748(4) 0.0039(3) 0.9961(4) 0.0353(10) Uani 1 1 d .
H4A H 0.7421 0.0423 1.0480 0.053 Uiso 1 1 calc R
H4B H 0.8661 -0.0121 1.0394 0.053 Uiso 1 1 calc R
H4C H 0.7191 -0.0463 0.9787 0.053 Uiso 1 1 calc R
C5 C 0.8614(4) 0.1225(3) 0.9024(4) 0.0366(11) Uani 1 1 d .
H5A H 0.8640 0.1482 0.8246 0.055 Uiso 1 1 calc R
H5B H 0.9506 0.1045 0.9495 0.055 Uiso 1 1 calc R
H5C H 0.8289 0.1636 0.9508 0.055 Uiso 1 1 calc R
C6 C 0.3798(3) 0.1515(2) 0.6847(3) 0.0202(7) Uani 1 1 d .
C7 C 0.3161(4) 0.2246(2) 0.7344(4) 0.0285(9) Uani 1 1 d .
H7A H 0.3371 0.2200 0.8253 0.034 Uiso 1 1 calc R
H7B H 0.3519 0.2785 0.7149 0.034 Uiso 1 1 calc R
C8 C 0.3448(4) 0.1569(2) 0.5434(3) 0.0273(8) Uani 1 1 d .
H8A H 0.3806 0.2094 0.5196 0.033 Uiso 1 1 calc R
H8B H 0.3846 0.1091 0.5116 0.033 Uiso 1 1 calc R
C9 C 0.3250(4) 0.0683(2) 0.7182(4) 0.0274(9) Uani 1 1 d .
H9A H 0.3650 0.0206 0.6864 0.033 Uiso 1 1 calc R
H9B H 0.3478 0.0629 0.8092 0.033 Uiso 1 1 calc R
C10 C 0.1663(4) 0.2223(3) 0.6753(4) 0.0324(9) Uani 1 1 d .
H10 H 0.1252 0.2704 0.7068 0.039 Uiso 1 1 calc R
C11 C 0.1946(4) 0.1551(2) 0.4876(4) 0.0290(9) Uani 1 1 d .
H11 H 0.1721 0.1593 0.3956 0.035 Uiso 1 1 calc R
C12 C 0.1741(4) 0.0668(2) 0.6613(4) 0.0321(10) Uani 1 1 d .
H12 H 0.1385 0.0130 0.6837 0.039 Uiso 1 1 calc R
C13 C 0.1336(4) 0.2288(3) 0.5357(4) 0.0349(10) Uani 1 1 d .
H13A H 0.0366 0.2286 0.4977 0.042 Uiso 1 1 calc R
H13B H 0.1689 0.2821 0.5133 0.042 Uiso 1 1 calc R
C14 C 0.1395(4) 0.0733(3) 0.5215(4) 0.0339(10) Uani 1 1 d .
H14A H 0.0423 0.0719 0.4845 0.041 Uiso 1 1 calc R
H14B H 0.1777 0.0252 0.4887 0.041 Uiso 1 1 calc R
C15 C 0.1122(4) 0.1399(3) 0.7100(4) 0.0364(10) Uani 1 1 d .
H15A H 0.1333 0.1358 0.8010 0.044 Uiso 1 1 calc R
H15B H 0.0149 0.1384 0.6740 0.044 Uiso 1 1 calc R
P1 P 0.56051(9) 0.15971(6) 0.75112(10) 0.0244(2) Uani 1 1 d .
Cl1 Cl 0.52138(11) 0.36572(6) 0.60825(12) 0.0452(3) Uani 1 1 d .
Cl2 Cl 0.65839(17) 0.34641(8) 0.93542(13) 0.0622(4) Uani 1 1 d .
Cl3 Cl 0.84876(10) 0.30625(7) 0.73180(12) 0.0462(3) Uani 1 1 d .
Ga1 Ga 0.65755(4) 0.29757(2) 0.75841(5) 0.02803(12) Uani 1 1 d .

loop_
_atom_site_aniso_label
_atom_site_aniso_U_11
_atom_site_aniso_U_22
_atom_site_aniso_U_33
_atom_site_aniso_U_23
_atom_site_aniso_U_13
_atom_site_aniso_U_12
C1 0.0277(19) 0.0194(17) 0.033(2) 0.0023(17) 0.0060(17) -0.0025(15)
C2 0.0259(18) 0.0179(17) 0.031(2) 0.0028(16) 0.0066(17) 0.0044(14)
C3 0.049(3) 0.047(3) 0.049(3) -0.008(2) 0.014(2) 0.020(2)
C4 0.029(2) 0.035(2) 0.039(3) 0.010(2) 0.0063(19) 0.0015(18)
C5 0.0213(18) 0.030(2) 0.055(3) 0.008(2) 0.0062(19) 0.0009(16)
C6 0.0187(16) 0.0179(16) 0.025(2) 0.0004(15) 0.0078(15) 0.0011(13)
C7 0.026(2) 0.0267(18) 0.032(2) -0.0089(17) 0.0071(18) -0.0010(15)
C8 0.032(2) 0.0272(19) 0.024(2) 0.0007(16) 0.0112(17) -0.0019(17)
C9 0.030(2) 0.0203(17) 0.029(2) 0.0033(16) 0.0035(17) -0.0037(15)
C10 0.0254(19) 0.032(2) 0.042(3) -0.0081(19) 0.0134(19) 0.0036(16)
C11 0.033(2) 0.036(2) 0.015(2) 0.0004(17) 0.0014(16) -0.0034(17)
C12 0.0276(19) 0.028(2) 0.038(3) 0.0027(18) 0.0047(18) -0.0080(16)
C13 0.024(2) 0.030(2) 0.045(3) 0.0063(19) 0.0015(18) 0.0021(17)
C14 0.030(2) 0.033(2) 0.035(3) -0.0099(19) 0.0036(18) -0.0079(18)
C15 0.025(2) 0.055(3) 0.031(2) 0.000(2) 0.0105(17) -0.0029(19)
P1 0.0206(4) 0.0182(4) 0.0330(6) 0.0039(4) 0.0059(4) 0.0005(4)
Cl1 0.0321(5) 0.0281(5) 0.0675(9) 0.0175(5) 0.0027(5) 0.0025(4)
Cl2 0.1038(11) 0.0389(6) 0.0554(9) -0.0136(6) 0.0414(8) -0.0187(7)
Cl3 0.0272(5) 0.0458(6) 0.0673(8) 0.0254(6) 0.0165(5) 0.0017(5)
Ga1 0.0257(2) 0.01971(19) 0.0388(3) 0.0034(2) 0.00975(19) -0.00223(18)

loop_
_atom_type_symbol
_atom_type_description
_atom_type_scat_dispersion_real
_atom_type_scat_dispersion_imag
_atom_type_scat_source
C C 0.0033 0.0016 'International Tables Vol C Tables 4.2.6.8 and 6.1.1.4'
H H 0.0000 0.0000 'International Tables Vol C Tables 4.2.6.8 and 6.1.1.4'
P P 0.1023 0.0942 'International Tables Vol C Tables 4.2.6.8 and 6.1.1.4'
Cl Cl 0.1484 0.1585 'International Tables Vol C Tables 4.2.6.8 and 6.1.1.4'
Ga Ga 0.2307 1.6083 'International Tables Vol C Tables 4.2.6.8 and 6.1.1.4'

loop_
_geom_angle_atom_site_label_1
_geom_angle_atom_site_label_2
_geom_angle_atom_site_label_3
_geom_angle
C2 C1 P1 131.7(3)
C2 C1 H1 114.1
P1 C1 H1 114.1
C1 C2 C5 112.8(3)
C1 C2 C4 107.9(3)
C5 C2 C4 109.1(3)
C1 C2 C3 107.2(3)
C5 C2 C3 110.2(4)
C4 C2 C3 109.5(3)
C2 C3 H3A 109.5
C2 C3 H3B 109.5
H3A C3 H3B 109.5
C2 C3 H3C 109.5
H3A C3 H3C 109.5
H3B C3 H3C 109.5
C2 C4 H4A 109.5
C2 C4 H4B 109.5
H4A C4 H4B 109.5
C2 C4 H4C 109.5
H4A C4 H4C 109.5
H4B C4 H4C 109.5
C2 C5 H5A 109.5
C2 C5 H5B 109.5
H5A C5 H5B 109.5
C2 C5 H5C 109.5
H5A C5 H5C 109.5
H5B C5 H5C 109.5
C8 C6 C7 110.1(3)
C8 C6 C9 108.3(3)
C7 C6 C9 108.9(3)
C8 C6 P1 108.9(2)
C7 C6 P1 108.2(2)
C9 C6 P1 112.5(2)
C10 C7 C6 109.4(3)
C10 C7 H7A 109.8
C6 C7 H7A 109.8
C10 C7 H7B 109.8
C6 C7 H7B 109.8
H7A C7 H7B 108.2
C11 C8 C6 109.4(3)
C11 C8 H8A 109.8
C6 C8 H8A 109.8
C11 C8 H8B 109.8
C6 C8 H8B 109.8
H8A C8 H8B 108.2
C12 C9 C6 109.4(3)
C12 C9 H9A 109.8
C6 C9 H9A 109.8
C12 C9 H9B 109.8
C6 C9 H9B 109.8
H9A C9 H9B 108.3
C13 C10 C7 110.0(3)
C13 C10 C15 109.9(3)
C7 C10 C15 109.1(3)
C13 C10 H10 109.3
C7 C10 H10 109.3
C15 C10 H10 109.3
C13 C11 C14 109.7(3)
C13 C11 C8 109.8(3)
C14 C11 C8 109.9(3)
C13 C11 H11 109.2
C14 C11 H11 109.2
C8 C11 H11 109.2
C15 C12 C14 109.3(3)
C15 C12 C9 110.0(3)
C14 C12 C9 109.7(3)
C15 C12 H12 109.3
C14 C12 H12 109.3
C9 C12 H12 109.3
C11 C13 C10 109.3(3)
C11 C13 H13A 109.8
C10 C13 H13A 109.8
C11 C13 H13B 109.8
C10 C13 H13B 109.8
H13A C13 H13B 108.3
C12 C14 C11 109.2(3)
C12 C14 H14A 109.8
C11 C14 H14A 109.8
C12 C14 H14B 109.8
C11 C14 H14B 109.8
H14A C14 H14B 108.3
C12 C15 C10 109.3(3)
C12 C15 H15A 109.8
C10 C15 H15A 109.8
C12 C15 H15B 109.8
C10 C15 H15B 109.8
H15A C15 H15B 108.3
C1 P1 C6 112.56(17)
C1 P1 Ga1 129.74(14)
C6 P1 Ga1 117.30(11)
Cl3 Ga1 Cl2 111.46(6)
Cl3 Ga1 Cl1 107.12(5)
Cl2 Ga1 Cl1 111.63(6)
Cl3 Ga1 P1 117.70(4)
Cl2 Ga1 P1 104.22(5)
Cl1 Ga1 P1 104.58(4)

loop_
_geom_bond_atom_site_label_1
_geom_bond_atom_site_label_2
_geom_bond_distance
C1 C2 1.503(5)
C1 P1 1.647(4)
C1 H1 0.9500
C2 C5 1.514(5)
C2 C4 1.524(5)
C2 C3 1.531(6)
C3 H3A 0.9800
C3 H3B 0.9800
C3 H3C 0.9800
C4 H4A 0.9800
C4 H4B 0.9800
C4 H4C 0.9800
C5 H5A 0.9800
C5 H5B 0.9800
C5 H5C 0.9800
C6 C8 1.535(5)
C6 C7 1.536(5)
C6 C9 1.540(5)
C6 P1 1.842(3)
C7 C10 1.529(5)
C7 H7A 0.9900
C7 H7B 0.9900
C8 C11 1.528(5)
C8 H8A 0.9900
C8 H8B 0.9900
C9 C12 1.536(5)
C9 H9A 0.9900
C9 H9B 0.9900
C10 C13 1.520(6)
C10 C15 1.530(6)
C10 H10 1.0000
C11 C13 1.518(6)
C11 C14 1.525(5)
C11 H11 1.0000
C12 C15 1.520(6)
C12 C14 1.520(6)
C12 H12 1.0000
C13 H13A 0.9900
C13 H13B 0.9900
C14 H14A 0.9900
C14 H14B 0.9900
C15 H15A 0.9900
C15 H15B 0.9900
P1 Ga1 2.4178(10)
Cl1 Ga1 2.1686(12)
Cl2 Ga1 2.1493(14)
Cl3 Ga1 2.1387(11)

loop_
_geom_torsion_atom_site_label_1
_geom_torsion_atom_site_label_2
_geom_torsion_atom_site_label_3
_geom_torsion_atom_site_label_4
_geom_torsion
P1 C1 C2 C5 9.1(6)
P1 C1 C2 C4 129.7(4)
P1 C1 C2 C3 -112.4(4)
C8 C6 C7 C10 58.0(4)
C9 C6 C7 C10 -60.6(4)
P1 C6 C7 C10 176.9(3)
C7 C6 C8 C11 -58.4(4)
C9 C6 C8 C11 60.6(4)
P1 C6 C8 C11 -176.8(3)
C8 C6 C9 C12 -60.5(4)
C7 C6 C9 C12 59.2(4)
P1 C6 C9 C12 179.2(3)
C6 C7 C10 C13 -59.2(4)
C6 C7 C10 C15 61.4(4)
C6 C8 C11 C13 59.8(4)
C6 C8 C11 C14 -60.9(4)
C6 C9 C12 C15 -59.6(4)
C6 C9 C12 C14 60.6(4)
C14 C11 C13 C10 59.8(4)
C8 C11 C13 C10 -61.0(4)
C7 C10 C13 C11 60.8(4)
C15 C10 C13 C11 -59.4(4)
C15 C12 C14 C11 60.8(4)
C9 C12 C14 C11 -59.9(4)
C13 C11 C14 C12 -60.7(4)
C8 C11 C14 C12 60.1(4)
C14 C12 C15 C10 -60.2(4)
C9 C12 C15 C10 60.2(4)
C13 C10 C15 C12 59.7(4)
C7 C10 C15 C12 -61.0(4)
C2 C1 P1 C6 -179.8(4)
C2 C1 P1 Ga1 -7.4(5)
C8 C6 P1 C1 -110.0(3)
C7 C6 P1 C1 130.4(3)
C9 C6 P1 C1 10.1(3)
C8 C6 P1 Ga1 76.6(2)
C7 C6 P1 Ga1 -43.0(3)
C9 C6 P1 Ga1 -163.4(2)
C1 P1 Ga1 Cl3 42.6(2)
C6 P1 Ga1 Cl3 -145.24(15)
C1 P1 Ga1 Cl2 -81.4(2)
C6 P1 Ga1 Cl2 90.75(15)
C1 P1 Ga1 Cl1 161.3(2)
C6 P1 Ga1 Cl1 -26.56(15)
